data_1576689
loop_
_publ_author_name
'Gilch, Jonas M.'
'Keil, Philip M.'
'Iddrisu, Mustapha'
'Szilv&#xe1;si, Tibor'
'Hadlington, Terrance J.'

_publ_section_title
;
 Cooperative metathesis of H-H/Sn-C<sup>Ar</sup> bonds in
 stannylene-Ni<sup>0</sup> systems.
;
_journal_issue 16
_journal_name_full 'Chemical science'
_journal_page_first 7938
_journal_page_last 7946
_journal_paper_doi 10.1039/d5sc09496h
_journal_volume 17
_journal_year 2026
_chemical_formula_moiety 'C37 H48 N P Si Sn'
_chemical_formula_sum 'C37 H48 N P Si Sn'
_chemical_formula_weight 684.51
_space_group_crystal_system orthorhombic
_space_group_IT_number 61
_space_group_name_Hall '-P 2ac 2ab'
_space_group_name_H-M_alt 'P b c a'
_atom_sites_solution_hydrogens geom
_audit_creation_method SHELXL-2018/3
_audit_update_record
;
2025-10-01 deposited with the CCDC.	2026-02-25 downloaded from the CCDC.
;
_cell_angle_alpha 90
_cell_angle_beta 90
_cell_angle_gamma 90
_cell_formula_units_Z 8
_cell_length_a 12.140(2)
_cell_length_b 15.050(3)
_cell_length_c 38.530(8)
_cell_measurement_reflns_used 2000
_cell_measurement_temperature 150(2)
_cell_measurement_theta_max 32.50
_cell_measurement_theta_min 1.92
_cell_volume 7040(2)
_computing_structure_refinement 'SHELXL-2018/3 (Sheldrick, 2018)'
_computing_structure_solution 'SHELXT 2018/2 (Sheldrick, 2018)'
_diffrn_ambient_temperature 150(2)
_diffrn_detector Pilatus300K
_diffrn_detector_area_resol_mean 5.81
_diffrn_measured_fraction_theta_full 1.000
_diffrn_measured_fraction_theta_max 1.000
_diffrn_measurement_device_type 'STOE StadiVari'
_diffrn_measurement_method '\w scans'
_diffrn_radiation_collimation '0.6 mm diameter'
_diffrn_radiation_monochromator 'Graded multilayer mirror'
_diffrn_radiation_type 'Mo K\a'
_diffrn_radiation_wavelength 0.71073
_diffrn_reflns_av_R_equivalents 0.1283
_diffrn_reflns_av_unetI/netI 0.0603
_diffrn_reflns_Laue_measured_fraction_full 1.000
_diffrn_reflns_Laue_measured_fraction_max 1.000
_diffrn_reflns_limit_h_max 14
_diffrn_reflns_limit_h_min -11
_diffrn_reflns_limit_k_max 17
_diffrn_reflns_limit_k_min -18
_diffrn_reflns_limit_l_max 47
_diffrn_reflns_limit_l_min -47
_diffrn_reflns_number 45522
_diffrn_reflns_point_group_measured_fraction_full 1.000
_diffrn_reflns_point_group_measured_fraction_max 1.000
_diffrn_reflns_theta_full 25.242
_diffrn_reflns_theta_max 25.999
_diffrn_reflns_theta_min 2.219
_diffrn_source 'Genix 3D HF Mo'
_diffrn_source_current 1.000
_diffrn_source_power 0.050
_diffrn_source_voltage 50
_exptl_absorpt_coefficient_mu 0.830
_exptl_absorpt_correction_T_max 1.000
_exptl_absorpt_correction_T_min 0.840
_exptl_absorpt_correction_type multi-scan
_exptl_absorpt_process_details 'STOE X-AREA 1.76'
_exptl_crystal_colour 'pale yellow'
_exptl_crystal_density_diffrn 1.292
_exptl_crystal_description block
_exptl_crystal_F_000 2848
_exptl_crystal_size_max 0.21
_exptl_crystal_size_mid 0.18
_exptl_crystal_size_min 0.17
_refine_diff_density_max 1.448
_refine_diff_density_min -0.751
_refine_diff_density_rms 0.129
_refine_ls_extinction_method none
_refine_ls_goodness_of_fit_ref 0.960
_refine_ls_hydrogen_treatment constr
_refine_ls_matrix_type full
_refine_ls_number_parameters 378
_refine_ls_number_reflns 6905
_refine_ls_number_restraints 0
_refine_ls_restrained_S_all 0.960
_refine_ls_R_factor_all 0.0851
_refine_ls_R_factor_gt 0.0665
_refine_ls_shift/su_max 0.000
_refine_ls_shift/su_mean 0.000
_refine_ls_structure_factor_coef Fsqd
_refine_ls_weighting_details 'w=1/[\s^2^(Fo^2^)+(0.1418P)^2^] where P=(Fo^2^+2Fc^2^)/3'
_refine_ls_weighting_scheme calc
_refine_ls_wR_factor_gt 0.1762
_refine_ls_wR_factor_ref 0.1945
_reflns_Friedel_coverage 0.000
_reflns_number_gt 4848
_reflns_number_total 6905
_reflns_threshold_expression 'I > 2\s(I)'
_cod_data_source_file d5sc09496h2.cif
_cod_data_source_block 1a_Ph
_cod_depositor_comments 'Adding full bibliography for 1576689--1576698.cif.'
_cod_database_code 1576689
_shelx_shelxl_version_number 2018/3
_shelx_space_group_comment
;
The symmetry employed for this shelxl refinement is uniquely defined
by the following loop, which should always be used as a source of
symmetry information in preference to the above space-group names.
They are only intended as comments.
;

loop_
_space_group_symop_operation_xyz
'x, y, z'
'-x+1/2, -y, z+1/2'
'x+1/2, -y+1/2, -z'
'-x, y+1/2, -z+1/2'
'-x, -y, -z'
'x-1/2, y, -z-1/2'
'-x-1/2, y-1/2, z'
'x, -y-1/2, z-1/2'

loop_
_atom_site_label
_atom_site_type_symbol
_atom_site_fract_x
_atom_site_fract_y
_atom_site_fract_z
_atom_site_U_iso_or_equiv
_atom_site_adp_type
_atom_site_occupancy
_atom_site_site_symmetry_order
_atom_site_calc_flag
_atom_site_refinement_flags_posn
_atom_site_refinement_flags_adp
_atom_site_refinement_flags_occupancy
_atom_site_disorder_assembly
_atom_site_disorder_group
Sn1 Sn 0.30725(3) 0.35291(2) 0.36408(2) 0.04741(17) Uani 1 1 d . . . . .
P1 P 0.19659(9) 0.50889(9) 0.37039(3) 0.0496(3) Uani 1 1 d . . . . .
Si1 Si 0.44980(10) 0.54481(8) 0.37862(3) 0.0463(3) Uani 1 1 d . . . . .
N1 N 0.4422(3) 0.4309(2) 0.38390(9) 0.0453(8) Uani 1 1 d . . . . .
C19 C 0.3028(3) 0.5872(3) 0.38479(13) 0.0505(11) Uani 1 1 d . . . . .
H19A H 0.291060 0.600449 0.409687 0.061 Uiso 1 1 calc R U . . .
H19B H 0.294101 0.643476 0.371770 0.061 Uiso 1 1 calc R U . . .
C6 C 0.6036(4) 0.3505(3) 0.40689(13) 0.0518(11) Uani 1 1 d . . . . .
C1 C 0.4979(4) 0.3881(3) 0.41252(11) 0.0489(10) Uani 1 1 d . . . . .
C13 C 0.5339(4) 0.5953(3) 0.41499(12) 0.0520(11) Uani 1 1 d . . . . .
H13 H 0.515327 0.560007 0.436181 0.062 Uiso 1 1 calc R U . . .
C20 C 0.1252(4) 0.5568(3) 0.33314(13) 0.0546(11) Uani 1 1 d . . . . .
C2 C 0.4514(4) 0.3843(3) 0.44601(12) 0.0498(10) Uani 1 1 d . . . . .
C26 C 0.0925(4) 0.5117(3) 0.40446(12) 0.0533(11) Uani 1 1 d . . . . .
C7 C 0.3329(4) 0.4137(3) 0.45370(13) 0.0562(12) Uani 1 1 d . . . . .
H7 H 0.298948 0.432622 0.431236 0.067 Uiso 1 1 calc R U . . .
C32 C 0.3237(4) 0.3755(3) 0.30769(13) 0.0524(11) Uani 1 1 d . . . . .
C3 C 0.5129(5) 0.3499(3) 0.47326(14) 0.0587(13) Uani 1 1 d . . . . .
H3 H 0.481286 0.347912 0.495811 0.070 Uiso 1 1 calc R U . . .
C15 C 0.5027(4) 0.6923(3) 0.42368(15) 0.0615(12) Uani 1 1 d . . . . .
H15A H 0.545871 0.712593 0.443666 0.092 Uiso 1 1 calc R U . . .
H15B H 0.424069 0.695571 0.429240 0.092 Uiso 1 1 calc R U . . .
H15C H 0.518479 0.730359 0.403635 0.092 Uiso 1 1 calc R U . . .
C10 C 0.6516(5) 0.3435(4) 0.37112(15) 0.0620(14) Uani 1 1 d . . . . .
H10 H 0.615907 0.390853 0.356819 0.074 Uiso 1 1 calc R U . . .
C5 C 0.6626(4) 0.3178(3) 0.43529(14) 0.0612(13) Uani 1 1 d . . . . .
H5 H 0.734555 0.294567 0.431788 0.073 Uiso 1 1 calc R U . . .
C16 C 0.4941(4) 0.5831(3) 0.33407(13) 0.0555(12) Uani 1 1 d . . . . .
H16 H 0.439760 0.557160 0.317379 0.067 Uiso 1 1 calc R U . . .
C27 C 0.0574(4) 0.5920(3) 0.41856(14) 0.0656(14) Uani 1 1 d . . . . .
H27 H 0.087745 0.646368 0.410421 0.079 Uiso 1 1 calc R U . . .
C14 C 0.6591(4) 0.5884(4) 0.41105(15) 0.0676(14) Uani 1 1 d . . . . .
H14A H 0.683039 0.624810 0.391359 0.101 Uiso 1 1 calc R U . . .
H14B H 0.679656 0.526309 0.406969 0.101 Uiso 1 1 calc R U . . .
H14C H 0.694726 0.609686 0.432306 0.101 Uiso 1 1 calc R U . . .
C18 C 0.4851(5) 0.6857(3) 0.33016(15) 0.0657(14) Uani 1 1 d . . . . .
H18A H 0.540044 0.714422 0.345019 0.099 Uiso 1 1 calc R U . . .
H18B H 0.411175 0.705083 0.337072 0.099 Uiso 1 1 calc R U . . .
H18C H 0.498268 0.702261 0.305913 0.099 Uiso 1 1 calc R U . . .
C31 C 0.0468(4) 0.4344(4) 0.41679(15) 0.0683(15) Uani 1 1 d . . . . .
H31 H 0.069674 0.379052 0.407407 0.082 Uiso 1 1 calc R U . . .
C4 C 0.6184(5) 0.3186(3) 0.46850(14) 0.0641(14) Uani 1 1 d . . . . .
H4 H 0.660275 0.297750 0.487676 0.077 Uiso 1 1 calc R U . . .
C25 C 0.0140(4) 0.5380(4) 0.32822(15) 0.0695(14) Uani 1 1 d . . . . .
H25 H -0.023962 0.502676 0.344787 0.083 Uiso 1 1 calc R U . . .
C17 C 0.6097(4) 0.5561(4) 0.32053(15) 0.0733(15) Uani 1 1 d . . . . .
H17A H 0.618977 0.577411 0.296673 0.110 Uiso 1 1 calc R U . . .
H17B H 0.616812 0.491248 0.321002 0.110 Uiso 1 1 calc R U . . .
H17C H 0.666469 0.582629 0.335364 0.110 Uiso 1 1 calc R U . . .
C21 C 0.1794(4) 0.6080(4) 0.30894(16) 0.0684(15) Uani 1 1 d . . . . .
H21 H 0.255603 0.620300 0.311949 0.082 Uiso 1 1 calc R U . . .
C37 C 0.4228(5) 0.3790(4) 0.29058(14) 0.0695(14) Uani 1 1 d . . . . .
H37 H 0.488751 0.382088 0.303820 0.083 Uiso 1 1 calc R U . . .
C33 C 0.2298(5) 0.3681(4) 0.28670(16) 0.0714(15) Uani 1 1 d . . . . .
H33 H 0.159406 0.362845 0.297240 0.086 Uiso 1 1 calc R U . . .
C8 C 0.3271(5) 0.4934(4) 0.47874(15) 0.0709(15) Uani 1 1 d . . . . .
H8A H 0.353917 0.475376 0.501671 0.106 Uiso 1 1 calc R U . . .
H8B H 0.250622 0.513723 0.480658 0.106 Uiso 1 1 calc R U . . .
H8C H 0.373001 0.541882 0.469825 0.106 Uiso 1 1 calc R U . . .
C11 C 0.6202(6) 0.2546(4) 0.35467(15) 0.0810(17) Uani 1 1 d . . . . .
H11A H 0.652896 0.205964 0.368097 0.121 Uiso 1 1 calc R U . . .
H11B H 0.647726 0.252427 0.330773 0.121 Uiso 1 1 calc R U . . .
H11C H 0.539846 0.248334 0.354589 0.121 Uiso 1 1 calc R U . . .
C9 C 0.2646(5) 0.3355(4) 0.46787(15) 0.0699(15) Uani 1 1 d . . . . .
H9A H 0.266978 0.286062 0.451319 0.105 Uiso 1 1 calc R U . . .
H9B H 0.188068 0.354444 0.471156 0.105 Uiso 1 1 calc R U . . .
H9C H 0.295224 0.316106 0.490155 0.105 Uiso 1 1 calc R U . . .
C30 C -0.0326(5) 0.4363(4) 0.44291(17) 0.0788(17) Uani 1 1 d . . . . .
H30 H -0.063728 0.382409 0.451226 0.095 Uiso 1 1 calc R U . . .
C22 C 0.1252(6) 0.6417(4) 0.28048(16) 0.0781(17) Uani 1 1 d . . . . .
H22 H 0.163299 0.677827 0.264204 0.094 Uiso 1 1 calc R U . . .
C29 C -0.0652(4) 0.5154(5) 0.45643(16) 0.0778(16) Uani 1 1 d . . . . .
H29 H -0.118810 0.516842 0.474395 0.093 Uiso 1 1 calc R U . . .
C28 C -0.0214(5) 0.5928(4) 0.44430(16) 0.0791(17) Uani 1 1 d . . . . .
H28 H -0.045345 0.647841 0.453704 0.095 Uiso 1 1 calc R U . . .
C24 C -0.0416(5) 0.5697(5) 0.29979(16) 0.0807(18) Uani 1 1 d . . . . .
H24 H -0.117208 0.555947 0.296494 0.097 Uiso 1 1 calc R U . . .
C12 C 0.7758(6) 0.3597(5) 0.36927(18) 0.085(2) Uani 1 1 d . . . . .
H12A H 0.793589 0.415809 0.380920 0.127 Uiso 1 1 calc R U . . .
H12B H 0.798826 0.362929 0.344923 0.127 Uiso 1 1 calc R U . . .
H12C H 0.814676 0.310845 0.380788 0.127 Uiso 1 1 calc R U . . .
C23 C 0.0145(6) 0.6224(5) 0.27576(16) 0.0832(18) Uani 1 1 d . . . . .
H23 H -0.023382 0.645222 0.256105 0.100 Uiso 1 1 calc R U . . .
C35 C 0.3373(7) 0.3718(6) 0.23564(17) 0.100(2) Uani 1 1 d . . . . .
H35 H 0.342040 0.369616 0.211043 0.120 Uiso 1 1 calc R U . . .
C34 C 0.2379(6) 0.3683(6) 0.25158(19) 0.100(2) Uani 1 1 d . . . . .
H34 H 0.172807 0.365921 0.237939 0.120 Uiso 1 1 calc R U . . .
C36 C 0.4300(5) 0.3783(7) 0.25518(17) 0.101(2) Uani 1 1 d . . . . .
H36 H 0.499970 0.382436 0.244229 0.121 Uiso 1 1 calc R U . . .

loop_
_atom_site_aniso_label
_atom_site_aniso_U_11
_atom_site_aniso_U_22
_atom_site_aniso_U_33
_atom_site_aniso_U_23
_atom_site_aniso_U_13
_atom_site_aniso_U_12
Sn1 0.0502(3) 0.0391(2) 0.0529(3) -0.00089(12) 0.00040(13) -0.00186(12)
P1 0.0454(7) 0.0422(7) 0.0611(7) -0.0006(5) 0.0018(5) -0.0005(5)
Si1 0.0443(6) 0.0399(6) 0.0549(7) 0.0040(5) 0.0005(5) -0.0017(5)
N1 0.0425(19) 0.0369(18) 0.056(2) 0.0034(16) -0.0014(16) 0.0003(14)
C19 0.051(3) 0.043(2) 0.058(3) 0.006(2) 0.002(2) -0.0032(18)
C6 0.052(3) 0.042(2) 0.061(3) 0.002(2) -0.002(2) 0.0051(19)
C1 0.053(3) 0.038(2) 0.055(3) 0.003(2) -0.007(2) -0.004(2)
C13 0.051(3) 0.045(3) 0.060(3) 0.006(2) 0.003(2) -0.006(2)
C20 0.049(3) 0.048(3) 0.066(3) -0.007(2) -0.004(2) 0.008(2)
C2 0.054(3) 0.039(2) 0.056(3) 0.002(2) 0.001(2) -0.007(2)
C26 0.050(3) 0.049(3) 0.061(3) -0.002(2) 0.001(2) 0.004(2)
C7 0.057(3) 0.057(3) 0.055(3) 0.001(2) 0.004(2) -0.012(2)
C32 0.057(3) 0.050(3) 0.051(3) 0.000(2) -0.002(2) 0.002(2)
C3 0.076(4) 0.051(3) 0.050(3) 0.005(2) -0.006(2) -0.009(2)
C15 0.069(3) 0.042(3) 0.074(3) -0.003(2) 0.000(3) -0.003(2)
C10 0.057(3) 0.061(3) 0.067(3) 0.000(2) 0.004(3) 0.017(3)
C5 0.061(3) 0.047(3) 0.075(4) 0.003(2) -0.008(3) 0.011(2)
C16 0.050(3) 0.050(3) 0.067(3) 0.008(2) 0.001(2) 0.000(2)
C27 0.065(3) 0.049(3) 0.082(4) 0.003(3) 0.010(3) 0.007(2)
C14 0.054(3) 0.060(3) 0.089(4) -0.007(3) -0.011(3) -0.005(2)
C18 0.075(4) 0.055(3) 0.067(3) 0.014(3) -0.001(3) -0.011(3)
C31 0.057(3) 0.057(3) 0.091(4) -0.014(3) 0.021(3) -0.011(2)
C4 0.080(4) 0.045(3) 0.068(4) 0.008(2) -0.019(3) 0.001(2)
C25 0.056(3) 0.081(4) 0.071(3) -0.006(3) -0.003(3) -0.003(3)
C17 0.061(3) 0.088(4) 0.070(3) 0.017(3) 0.011(3) 0.004(3)
C21 0.061(3) 0.072(4) 0.072(4) 0.008(3) -0.007(3) -0.007(3)
C37 0.057(3) 0.092(4) 0.059(3) 0.001(3) 0.001(2) 0.000(3)
C33 0.052(3) 0.095(4) 0.068(4) -0.004(3) -0.007(3) 0.009(3)
C8 0.073(4) 0.070(4) 0.070(4) -0.014(3) 0.016(3) -0.008(3)
C11 0.088(4) 0.082(4) 0.072(3) -0.018(3) -0.007(3) 0.022(3)
C9 0.069(3) 0.076(4) 0.065(3) 0.011(3) 0.005(3) -0.022(3)
C30 0.073(4) 0.067(4) 0.097(4) -0.009(3) 0.022(3) -0.008(3)
C22 0.084(4) 0.083(4) 0.067(4) 0.015(3) -0.007(3) -0.005(3)
C29 0.058(3) 0.097(5) 0.079(4) 0.000(3) 0.017(3) 0.002(3)
C28 0.078(4) 0.075(4) 0.085(4) -0.008(3) 0.021(3) 0.016(3)
C24 0.063(3) 0.109(5) 0.070(4) -0.015(4) -0.013(3) 0.007(3)
C12 0.063(4) 0.104(6) 0.086(5) 0.003(3) 0.009(3) 0.027(4)
C23 0.099(5) 0.090(4) 0.061(3) -0.004(3) -0.023(3) 0.020(4)
C35 0.097(5) 0.155(7) 0.047(3) 0.012(4) -0.001(3) 0.007(5)
C34 0.070(4) 0.163(7) 0.067(4) 0.002(4) -0.016(3) 0.016(4)
C36 0.066(4) 0.171(8) 0.066(4) 0.008(4) 0.007(3) -0.007(4)

loop_
_atom_type_symbol
_atom_type_description
_atom_type_scat_dispersion_real
_atom_type_scat_dispersion_imag
_atom_type_scat_source
C C 0.0033 0.0016 'International Tables Vol C Tables 4.2.6.8 and 6.1.1.4'
H H 0.0000 0.0000 'International Tables Vol C Tables 4.2.6.8 and 6.1.1.4'
N N 0.0061 0.0033 'International Tables Vol C Tables 4.2.6.8 and 6.1.1.4'
Si Si 0.0817 0.0704 'International Tables Vol C Tables 4.2.6.8 and 6.1.1.4'
P P 0.1023 0.0942 'International Tables Vol C Tables 4.2.6.8 and 6.1.1.4'
Sn Sn -0.6537 1.4246 'International Tables Vol C Tables 4.2.6.8 and 6.1.1.4'

loop_
_geom_angle_atom_site_label_1
_geom_angle_atom_site_label_2
_geom_angle_atom_site_label_3
_geom_angle
_geom_angle_site_symmetry_1
_geom_angle_site_symmetry_3
_geom_angle_publ_flag
N1 Sn1 C32 101.30(16) . . ?
N1 Sn1 P1 82.74(9) . . ?
C32 Sn1 P1 90.00(13) . . ?
C26 P1 C20 103.2(2) . . ?
C26 P1 C19 104.8(2) . . ?
C20 P1 C19 108.5(2) . . ?
C26 P1 Sn1 115.33(16) . . ?
C20 P1 Sn1 120.39(16) . . ?
C19 P1 Sn1 103.59(15) . . ?
N1 Si1 C16 115.1(2) . . ?
N1 Si1 C13 109.85(19) . . ?
C16 Si1 C13 113.4(2) . . ?
N1 Si1 C19 105.48(19) . . ?
C16 Si1 C19 106.1(2) . . ?
C13 Si1 C19 106.1(2) . . ?
C1 N1 Si1 120.5(3) . . ?
C1 N1 Sn1 112.5(3) . . ?
Si1 N1 Sn1 122.59(18) . . ?
P1 C19 Si1 113.9(3) . . ?
C5 C6 C1 119.0(5) . . ?
C5 C6 C10 119.7(5) . . ?
C1 C6 C10 121.3(4) . . ?
C2 C1 C6 119.1(4) . . ?
C2 C1 N1 121.9(4) . . ?
C6 C1 N1 119.0(4) . . ?
C14 C13 C15 109.2(4) . . ?
C14 C13 Si1 115.8(3) . . ?
C15 C13 Si1 114.0(3) . . ?
C21 C20 C25 119.0(5) . . ?
C21 C20 P1 121.8(4) . . ?
C25 C20 P1 119.2(4) . . ?
C3 C2 C1 119.4(5) . . ?
C3 C2 C7 117.8(4) . . ?
C1 C2 C7 122.8(4) . . ?
C31 C26 C27 118.5(5) . . ?
C31 C26 P1 120.6(4) . . ?
C27 C26 P1 120.9(4) . . ?
C2 C7 C8 112.9(4) . . ?
C2 C7 C9 110.6(5) . . ?
C8 C7 C9 110.4(4) . . ?
C37 C32 C33 116.0(5) . . ?
C37 C32 Sn1 123.9(4) . . ?
C33 C32 Sn1 118.8(4) . . ?
C4 C3 C2 121.8(5) . . ?
C6 C10 C11 110.3(5) . . ?
C6 C10 C12 114.5(5) . . ?
C11 C10 C12 111.5(5) . . ?
C4 C5 C6 121.4(5) . . ?
C17 C16 C18 106.9(4) . . ?
C17 C16 Si1 118.9(3) . . ?
C18 C16 Si1 111.8(3) . . ?
C28 C27 C26 120.0(5) . . ?
C26 C31 C30 120.8(5) . . ?
C3 C4 C5 119.1(5) . . ?
C24 C25 C20 121.0(6) . . ?
C22 C21 C20 121.2(5) . . ?
C36 C37 C32 122.3(5) . . ?
C34 C33 C32 121.1(6) . . ?
C29 C30 C31 119.7(6) . . ?
C21 C22 C23 119.4(6) . . ?
C30 C29 C28 120.2(5) . . ?
C29 C28 C27 120.7(6) . . ?
C25 C24 C23 119.2(6) . . ?
C22 C23 C24 120.3(5) . . ?
C34 C35 C36 119.3(6) . . ?
C35 C34 C33 121.1(6) . . ?
C35 C36 C37 120.0(6) . . ?

loop_
_geom_bond_atom_site_label_1
_geom_bond_atom_site_label_2
_geom_bond_distance
_geom_bond_site_symmetry_2
_geom_bond_publ_flag
Sn1 N1 2.155(3) . ?
Sn1 C32 2.208(5) . ?
Sn1 P1 2.7156(14) . ?
P1 C26 1.823(5) . ?
P1 C20 1.825(5) . ?
P1 C19 1.833(5) . ?
Si1 N1 1.729(4) . ?
Si1 C16 1.888(5) . ?
Si1 C13 1.893(5) . ?
Si1 C19 1.910(4) . ?
N1 C1 1.445(5) . ?
C6 C5 1.398(7) . ?
C6 C1 1.419(7) . ?
C6 C10 1.500(8) . ?
C1 C2 1.410(6) . ?
C13 C14 1.530(7) . ?
C13 C15 1.546(7) . ?
C20 C21 1.377(7) . ?
C20 C25 1.393(7) . ?
C2 C3 1.389(7) . ?
C2 C7 1.533(7) . ?
C26 C31 1.373(7) . ?
C26 C27 1.392(7) . ?
C7 C8 1.541(7) . ?
C7 C9 1.541(7) . ?
C32 C37 1.373(7) . ?
C32 C33 1.402(7) . ?
C3 C4 1.377(8) . ?
C10 C11 1.529(8) . ?
C10 C12 1.530(9) . ?
C5 C4 1.388(8) . ?
C16 C17 1.552(7) . ?
C16 C18 1.556(7) . ?
C27 C28 1.378(7) . ?
C31 C30 1.394(7) . ?
C25 C24 1.372(8) . ?
C21 C22 1.376(8) . ?
C37 C36 1.367(8) . ?
C33 C34 1.357(9) . ?
C30 C29 1.360(8) . ?
C22 C23 1.387(9) . ?
C29 C28 1.363(9) . ?
C24 C23 1.396(9) . ?
C35 C34 1.355(10) . ?
C35 C36 1.358(9) . ?
